data_4077527
loop_
_publ_author_name
'Johnson, Brian P.'
'Schiffer, Michael'
'Scheer, Manfred'

_publ_section_title
;
 Novel Approach to Intermediates Containing a Tungsten&#x2212;Arsenic
 Triple Bond&#x2020;
;
_journal_issue 17
_journal_name_full Organometallics
_journal_page_first 3404
_journal_paper_doi 10.1021/om0003436
_journal_volume 19
_journal_year 2000
_chemical_formula_sum 'C26 H30 As4 O6 W4'
_chemical_formula_weight 1473.58
_chemical_name_systematic
; 
 ? 
;
_space_group_IT_number 14
_symmetry_cell_setting monoclinic
_symmetry_space_group_name_Hall '-P 2yn'
_symmetry_space_group_name_H-M 'P 1 21/n 1'
_atom_sites_solution_hydrogens geom
_atom_sites_solution_primary direct
_atom_sites_solution_secondary difmap
_audit_creation_method SHELXL-97
_cell_angle_alpha 90.00
_cell_angle_beta 97.73(3)
_cell_angle_gamma 90.00
_cell_formula_units_Z 4
_cell_length_a 10.180(2)
_cell_length_b 16.340(3)
_cell_length_c 19.866(4)
_cell_measurement_reflns_used 1608
_cell_measurement_temperature 200(1)
_cell_measurement_theta_max 25.91
_cell_measurement_theta_min 2.07
_cell_volume 3274.5(11)
_computing_cell_refinement 'STOE IPDS software'
_computing_data_collection 'STOE IPDS software'
_computing_data_reduction 'STOE X-RED'
_computing_molecular_graphics SIEMENS-XP
_computing_publication_material SHELXL-97
_computing_structure_refinement 'SHELXL-97 (Sheldrick, 1997)'
_computing_structure_solution 'SHELXS-97 (Sheldrick, 1990)'
_diffrn_ambient_temperature 200(1)
_diffrn_measured_fraction_theta_full 0.951
_diffrn_measured_fraction_theta_max 0.951
_diffrn_measurement_device_type 'STOE IPDS'
_diffrn_radiation_monochromator graphite
_diffrn_radiation_source 'fine-focus sealed tube'
_diffrn_radiation_type MoK\a
_diffrn_radiation_wavelength 0.71073
_diffrn_reflns_av_R_equivalents 0.0568
_diffrn_reflns_av_sigmaI/netI 0.0471
_diffrn_reflns_limit_h_max 12
_diffrn_reflns_limit_h_min -12
_diffrn_reflns_limit_k_max 20
_diffrn_reflns_limit_k_min -20
_diffrn_reflns_limit_l_max 24
_diffrn_reflns_limit_l_min -24
_diffrn_reflns_number 23384
_diffrn_reflns_theta_full 25.91
_diffrn_reflns_theta_max 25.91
_diffrn_reflns_theta_min 2.07
_exptl_absorpt_coefficient_mu 18.054
_exptl_absorpt_correction_T_max 0.4239
_exptl_absorpt_correction_T_min 0.1436
_exptl_absorpt_correction_type numerical
_exptl_crystal_colour 'dark red'
_exptl_crystal_density_diffrn 2.989
_exptl_crystal_density_method 'not measured'
_exptl_crystal_description route
_exptl_crystal_F_000 2648
_exptl_crystal_size_max 0.08
_exptl_crystal_size_mid 0.04
_exptl_crystal_size_min 0.02
_refine_diff_density_max 2.255
_refine_diff_density_min -1.662
_refine_diff_density_rms 0.291
_refine_ls_extinction_method none
_refine_ls_goodness_of_fit_ref 0.954
_refine_ls_hydrogen_treatment mixed
_refine_ls_matrix_type full
_refine_ls_number_parameters 233
_refine_ls_number_reflns 6066
_refine_ls_number_restraints 0
_refine_ls_restrained_S_all 0.954
_refine_ls_R_factor_all 0.0550
_refine_ls_R_factor_gt 0.0389
_refine_ls_shift/su_max 0.543
_refine_ls_shift/su_mean 0.032
_refine_ls_structure_factor_coef Fsqd
_refine_ls_weighting_details 'calc w=1/[\s^2^(Fo^2^)+(0.0689P)^2^+0.0000P] where P=(Fo^2^+2Fc^2^)/3'
_refine_ls_weighting_scheme calc
_refine_ls_wR_factor_gt 0.0945
_refine_ls_wR_factor_ref 0.1046
_reflns_number_gt 4638
_reflns_number_total 6066
_reflns_threshold_expression >2sigma(I)
_cod_data_source_file om0003436.cif
_cod_data_source_block b
_cod_depositor_comments
;
The following automatic conversions were performed:
'_atom_site_symetry_multiplicity' tag replaced with
'_atom_site_symmetry_multiplicity'.

Automatic conversion script
Id: cif_correct_tags 1440 2010-10-19 06:21:57Z saulius 
;
_cod_original_cell_volume 3274.4(11)
_cod_original_sg_symbol_H-M P2(1)/n
_cod_database_code 4077527

loop_
_symmetry_equiv_pos_as_xyz
'x, y, z'
'-x+1/2, y+1/2, -z+1/2'
'-x, -y, -z'
'x-1/2, -y-1/2, z-1/2'

loop_
_atom_site_label
_atom_site_type_symbol
_atom_site_fract_x
_atom_site_fract_y
_atom_site_fract_z
_atom_site_U_iso_or_equiv
_atom_site_adp_type
_atom_site_occupancy
_atom_site_symmetry_multiplicity
_atom_site_calc_flag
_atom_site_refinement_flags
_atom_site_disorder_assembly
_atom_site_disorder_group
W4 W 0.31876(4) 0.27345(2) 0.01345(2) 0.02589(12) Uani 1 1 d . A .
W2 W 0.36819(4) 0.16112(3) 0.14136(2) 0.02888(12) Uani 1 1 d . A .
W1 W 0.57795(4) 0.23282(3) 0.07981(2) 0.03083(12) Uani 1 1 d . . .
W3 W 0.42285(5) 0.34390(3) 0.15135(2) 0.03788(14) Uani 1 1 d . A .
As1 As 0.56329(13) 0.22223(7) 0.20977(6) 0.0386(3) Uani 1 1 d . A .
As3 As 0.39701(12) 0.12934(6) 0.02125(5) 0.0310(3) Uani 1 1 d . A .
As4 As 0.19563(12) 0.26779(8) 0.11316(6) 0.0383(3) Uani 1 1 d . A .
As2 As 0.49745(13) 0.37607(7) 0.03330(6) 0.0400(3) Uani 1 1 d . A .
C1 C 0.7399(14) 0.2979(9) 0.1187(8) 0.054(4) Uani 1 1 d . A .
O1 O 0.8314(11) 0.3349(8) 0.1420(6) 0.079(4) Uani 1 1 d . . .
C2 C 0.6796(13) 0.1268(9) 0.1005(8) 0.051(3) Uani 1 1 d . A .
O2 O 0.7339(12) 0.0663(7) 0.1113(7) 0.084(4) Uani 1 1 d . . .
C3 C 0.6350(15) 0.2336(9) -0.0151(8) 0.055(4) Uani 1 1 d . A .
O3 O 0.6690(12) 0.2363(8) -0.0666(6) 0.076(3) Uani 1 1 d . . .
C4 C 0.318(2) 0.4468(10) 0.1260(8) 0.076(6) Uani 1 1 d . . .
O4 O 0.2627(19) 0.5048(8) 0.1102(7) 0.132(8) Uani 1 1 d . A .
C5 C 0.5686(17) 0.4165(8) 0.1938(7) 0.060(4) Uani 1 1 d . . .
O5 O 0.6509(14) 0.4583(8) 0.2212(6) 0.091(4) Uani 1 1 d . A .
C6 C 0.3534(19) 0.3509(11) 0.2405(8) 0.069(5) Uani 1 1 d . . .
O6 O 0.3156(17) 0.3552(10) 0.2918(6) 0.108(5) Uani 1 1 d . A .
C7A C 0.3825(11) 0.0688(7) 0.2363(5) 0.0338(11) Uiso 0.553(8) 1 d PG A -1
C8A C 0.2620(11) 0.1120(7) 0.2343(5) 0.0338(11) Uiso 0.553(8) 1 d PG A -1
C9A C 0.1811(11) 0.0912(7) 0.1733(6) 0.0338(11) Uiso 0.553(8) 1 d PG A -1
C10A C 0.2516(11) 0.0353(7) 0.1377(5) 0.0338(11) Uiso 0.553(8) 1 d PG A -1
C11A C 0.3761(11) 0.0214(7) 0.1766(6) 0.0338(11) Uiso 0.553(8) 1 d PG A -1
C12A C 0.4972(17) 0.0726(12) 0.2921(9) 0.084(2) Uiso 0.553(8) 1 d PG A -1
H12A H 0.4729 0.1059 0.3296 0.127 Uiso 0.553(8) 1 calc PR A -1
H12B H 0.5737 0.0972 0.2747 0.127 Uiso 0.553(8) 1 calc PR A -1
H12C H 0.5200 0.0172 0.3085 0.127 Uiso 0.553(8) 1 calc PR A -1
C13A C 0.2262(18) 0.1697(11) 0.2876(9) 0.084(2) Uiso 0.553(8) 1 d PG A -1
H13A H 0.1548 0.1459 0.3098 0.127 Uiso 0.553(8) 1 calc PR A -1
H13B H 0.1963 0.2218 0.2664 0.127 Uiso 0.553(8) 1 calc PR A -1
H13C H 0.3040 0.1792 0.3215 0.127 Uiso 0.553(8) 1 calc PR A -1
C14A C 0.0443(17) 0.1231(11) 0.1505(9) 0.084(2) Uiso 0.553(8) 1 d PG A -1
H14A H 0.0500 0.1739 0.1249 0.127 Uiso 0.553(8) 1 calc PR A -1
H14B H -0.0006 0.1339 0.1902 0.127 Uiso 0.553(8) 1 calc PR A -1
H14C H -0.0061 0.0823 0.1214 0.127 Uiso 0.553(8) 1 calc PR A -1
C15A C 0.2029(18) -0.0028(11) 0.0703(8) 0.084(2) Uiso 0.553(8) 1 d PG A -1
H15A H 0.1071 -0.0121 0.0668 0.127 Uiso 0.553(8) 1 calc PR A -1
H15B H 0.2482 -0.0551 0.0661 0.127 Uiso 0.553(8) 1 calc PR A -1
H15C H 0.2215 0.0340 0.0337 0.127 Uiso 0.553(8) 1 calc PR A -1
C16A C 0.4828(18) -0.0340(11) 0.1578(9) 0.084(2) Uiso 0.553(8) 1 d PG A -1
H16A H 0.5027 -0.0760 0.1929 0.127 Uiso 0.553(8) 1 calc PR A -1
H16B H 0.5629 -0.0019 0.1541 0.127 Uiso 0.553(8) 1 calc PR A -1
H16C H 0.4526 -0.0602 0.1141 0.127 Uiso 0.553(8) 1 calc PR A -1
C7B C 0.4051(14) 0.0475(8) 0.2125(7) 0.0338(11) Uiso 0.447(8) 1 d PG A -2
C8B C 0.3301(14) 0.1041(8) 0.2452(7) 0.0338(11) Uiso 0.447(8) 1 d PG A -2
C9B C 0.2038(14) 0.1110(8) 0.2063(7) 0.0338(11) Uiso 0.447(8) 1 d PG A -2
C10B C 0.2008(13) 0.0587(8) 0.1496(7) 0.0338(11) Uiso 0.447(8) 1 d PG A -2
C11B C 0.3252(14) 0.0195(8) 0.1534(7) 0.0338(11) Uiso 0.447(8) 1 d PG A -2
C12B C 0.545(2) 0.0218(14) 0.2363(11) 0.084(2) Uiso 0.447(8) 1 d PG A -2
H12D H 0.5633 0.0274 0.2858 0.127 Uiso 0.447(8) 1 calc PR A -2
H12E H 0.6064 0.0565 0.2151 0.127 Uiso 0.447(8) 1 calc PR A -2
H12F H 0.5572 -0.0355 0.2237 0.127 Uiso 0.447(8) 1 calc PR A -2
C13B C 0.376(2) 0.1491(14) 0.3100(11) 0.084(2) Uiso 0.447(8) 1 d PG A -2
H13D H 0.4410 0.1153 0.3387 0.127 Uiso 0.447(8) 1 calc PR A -2
H13E H 0.3005 0.1605 0.3340 0.127 Uiso 0.447(8) 1 calc PR A -2
H13F H 0.4181 0.2007 0.2994 0.127 Uiso 0.447(8) 1 calc PR A -2
C14B C 0.092(2) 0.1646(14) 0.2225(12) 0.084(2) Uiso 0.447(8) 1 d PG A -2
H14D H 0.0077 0.1365 0.2095 0.127 Uiso 0.447(8) 1 calc PR A -2
H14E H 0.0931 0.2161 0.1972 0.127 Uiso 0.447(8) 1 calc PR A -2
H14F H 0.1037 0.1762 0.2713 0.127 Uiso 0.447(8) 1 calc PR A -2
C15B C 0.086(2) 0.0469(14) 0.0948(11) 0.084(2) Uiso 0.447(8) 1 d PG A -2
H15D H 0.0889 0.0882 0.0593 0.127 Uiso 0.447(8) 1 calc PR A -2
H15E H 0.0025 0.0525 0.1142 0.127 Uiso 0.447(8) 1 calc PR A -2
H15F H 0.0901 -0.0078 0.0750 0.127 Uiso 0.447(8) 1 calc PR A -2
C16B C 0.365(2) -0.0414(14) 0.1033(11) 0.084(2) Uiso 0.447(8) 1 d PG A -2
H16D H 0.3645 -0.0966 0.1226 0.127 Uiso 0.447(8) 1 calc PR A -2
H16E H 0.4549 -0.0285 0.0935 0.127 Uiso 0.447(8) 1 calc PR A -2
H16F H 0.3031 -0.0389 0.0613 0.127 Uiso 0.447(8) 1 calc PR A -2
C17A C 0.1020(10) 0.2519(5) -0.0530(5) 0.0338(11) Uiso 0.701(15) 1 d PG A -1
C18A C 0.2019(11) 0.2346(5) -0.0939(5) 0.0338(11) Uiso 0.701(15) 1 d PG A -1
C19A C 0.2709(9) 0.3080(6) -0.1026(5) 0.0338(11) Uiso 0.701(15) 1 d PG A -1
C20A C 0.2136(10) 0.3707(5) -0.0671(5) 0.0338(11) Uiso 0.701(15) 1 d PG A -1
C21A C 0.1092(10) 0.3360(5) -0.0365(5) 0.0338(11) Uiso 0.701(15) 1 d PG A -1
C22A C 0.0051(16) 0.1915(9) -0.0311(8) 0.084(2) Uiso 0.701(15) 1 d PG A -1
H22A H -0.0613 0.1776 -0.0698 0.127 Uiso 0.701(15) 1 calc PR A -1
H22B H -0.0391 0.2155 0.0051 0.127 Uiso 0.701(15) 1 calc PR A -1
H22C H 0.0523 0.1418 -0.0141 0.127 Uiso 0.701(15) 1 calc PR A -1
C23A C 0.2298(18) 0.1526(9) -0.1230(8) 0.084(2) Uiso 0.701(15) 1 d PG A -1
H23A H 0.2726 0.1171 -0.0867 0.127 Uiso 0.701(15) 1 calc PR A -1
H23B H 0.2887 0.1596 -0.1577 0.127 Uiso 0.701(15) 1 calc PR A -1
H23C H 0.1464 0.1276 -0.1435 0.127 Uiso 0.701(15) 1 calc PR A -1
C24A C 0.3851(15) 0.3178(10) -0.1425(8) 0.084(2) Uiso 0.701(15) 1 d PG A -1
H24A H 0.3662 0.3625 -0.1753 0.127 Uiso 0.701(15) 1 calc PR A -1
H24B H 0.3978 0.2668 -0.1668 0.127 Uiso 0.701(15) 1 calc PR A -1
H24C H 0.4658 0.3304 -0.1115 0.127 Uiso 0.701(15) 1 calc PR A -1
C25A C 0.2563(16) 0.4587(8) -0.0627(9) 0.084(2) Uiso 0.701(15) 1 d PG A -1
H25A H 0.1805 0.4932 -0.0559 0.127 Uiso 0.701(15) 1 calc PR A -1
H25B H 0.2893 0.4745 -0.1049 0.127 Uiso 0.701(15) 1 calc PR A -1
H25C H 0.3268 0.4657 -0.0244 0.127 Uiso 0.701(15) 1 calc PR A -1
C26A C 0.0214(16) 0.3806(9) 0.0062(8) 0.084(2) Uiso 0.701(15) 1 d PG A -1
H26A H -0.0568 0.3471 0.0108 0.127 Uiso 0.701(15) 1 calc PR A -1
H26B H -0.0067 0.4327 -0.0156 0.127 Uiso 0.701(15) 1 calc PR A -1
H26C H 0.0704 0.3912 0.0513 0.127 Uiso 0.701(15) 1 calc PR A -1
C17B C 0.136(2) 0.2423(12) -0.0698(12) 0.0338(11) Uiso 0.299(15) 1 d PG A -2
C18B C 0.250(2) 0.2514(13) -0.1031(11) 0.0338(11) Uiso 0.299(15) 1 d PG A -2
C19B C 0.289(2) 0.3346(13) -0.0984(11) 0.0338(11) Uiso 0.299(15) 1 d PG A -2
C20B C 0.199(2) 0.3768(12) -0.0622(12) 0.0338(11) Uiso 0.299(15) 1 d PG A -2
C21B C 0.105(2) 0.3198(13) -0.0445(12) 0.0338(11) Uiso 0.299(15) 1 d PG A -2
C22B C 0.062(4) 0.1640(19) -0.063(2) 0.084(2) Uiso 0.299(15) 1 d PG A -2
H22D H 0.1142 0.1285 -0.0294 0.127 Uiso 0.299(15) 1 calc PR A -2
H22E H 0.0466 0.1361 -0.1067 0.127 Uiso 0.299(15) 1 calc PR A -2
H22F H -0.0233 0.1763 -0.0472 0.127 Uiso 0.299(15) 1 calc PR A -2
C23B C 0.317(4) 0.185(2) -0.1375(19) 0.084(2) Uiso 0.299(15) 1 d PG A -2
H23D H 0.2510 0.1456 -0.1585 0.127 Uiso 0.299(15) 1 calc PR A -2
H23E H 0.3805 0.1560 -0.1038 0.127 Uiso 0.299(15) 1 calc PR A -2
H23F H 0.3650 0.2083 -0.1725 0.127 Uiso 0.299(15) 1 calc PR A -2
C24B C 0.405(3) 0.372(2) -0.1268(19) 0.084(2) Uiso 0.299(15) 1 d PG A -2
H24D H 0.4866 0.3438 -0.1072 0.127 Uiso 0.299(15) 1 calc PR A -2
H24E H 0.4112 0.4299 -0.1154 0.127 Uiso 0.299(15) 1 calc PR A -2
H24F H 0.3928 0.3650 -0.1763 0.127 Uiso 0.299(15) 1 calc PR A -2
C25B C 0.204(4) 0.4666(19) -0.045(2) 0.084(2) Uiso 0.299(15) 1 d PG A -2
H25D H 0.1365 0.4790 -0.0158 0.127 Uiso 0.299(15) 1 calc PR A -2
H25E H 0.1853 0.4985 -0.0874 0.127 Uiso 0.299(15) 1 calc PR A -2
H25F H 0.2916 0.4808 -0.0220 0.127 Uiso 0.299(15) 1 calc PR A -2
C26B C -0.008(4) 0.338(2) -0.006(2) 0.084(2) Uiso 0.299(15) 1 d PG A -2
H26D H -0.0758 0.2954 -0.0144 0.127 Uiso 0.299(15) 1 calc PR A -2
H26E H -0.0474 0.3913 -0.0204 0.127 Uiso 0.299(15) 1 calc PR A -2
H26F H 0.0240 0.3404 0.0430 0.127 Uiso 0.299(15) 1 calc PR A -2

loop_
_atom_site_aniso_label
_atom_site_aniso_U_11
_atom_site_aniso_U_22
_atom_site_aniso_U_33
_atom_site_aniso_U_23
_atom_site_aniso_U_13
_atom_site_aniso_U_12
W4 0.0263(2) 0.0263(2) 0.0238(2) -0.00004(15) -0.00143(17) -0.00288(16)
W2 0.0260(2) 0.0338(2) 0.0256(2) 0.00445(16) -0.00073(17) -0.00435(17)
W1 0.0199(2) 0.0348(2) 0.0372(2) 0.00074(18) 0.00173(18) -0.00319(18)
W3 0.0479(3) 0.0333(2) 0.0297(2) -0.00986(18) -0.0050(2) 0.0043(2)
As1 0.0378(7) 0.0416(6) 0.0321(6) 0.0014(5) -0.0113(5) -0.0051(5)
As3 0.0332(6) 0.0281(5) 0.0305(5) -0.0039(4) -0.0001(5) 0.0003(4)
As4 0.0305(7) 0.0516(7) 0.0334(6) 0.0000(5) 0.0063(5) 0.0083(5)
As2 0.0415(7) 0.0334(6) 0.0416(6) 0.0060(5) -0.0067(6) -0.0133(5)
C1 0.039(8) 0.053(8) 0.069(9) 0.010(7) 0.008(7) -0.004(6)
O1 0.046(6) 0.100(9) 0.083(8) 0.002(7) -0.022(6) -0.044(6)
C2 0.032(7) 0.050(8) 0.071(9) -0.004(7) 0.004(7) 0.004(6)
O2 0.056(7) 0.068(7) 0.121(10) 0.005(7) -0.016(7) 0.037(6)
C3 0.039(8) 0.067(9) 0.066(10) 0.006(7) 0.030(7) -0.001(7)
O3 0.053(7) 0.120(10) 0.063(7) 0.010(6) 0.035(6) -0.003(7)
C4 0.109(15) 0.055(9) 0.058(9) -0.026(7) -0.005(10) 0.035(10)
O4 0.216(19) 0.075(9) 0.088(9) -0.034(7) -0.044(11) 0.102(11)
C5 0.088(12) 0.045(7) 0.038(7) 0.011(6) -0.017(7) -0.018(8)
O5 0.112(11) 0.072(8) 0.079(8) -0.010(6) -0.027(8) -0.042(7)
C6 0.086(13) 0.077(11) 0.046(8) -0.025(8) 0.009(8) 0.013(9)
O6 0.138(14) 0.144(14) 0.052(7) -0.033(8) 0.043(8) -0.006(11)

loop_
_atom_type_symbol
_atom_type_description
_atom_type_scat_dispersion_real
_atom_type_scat_dispersion_imag
_atom_type_scat_source
C C 0.0033 0.0016 'International Tables Vol C Tables 4.2.6.8 and 6.1.1.4'
H H 0.0000 0.0000 'International Tables Vol C Tables 4.2.6.8 and 6.1.1.4'
O O 0.0106 0.0060 'International Tables Vol C Tables 4.2.6.8 and 6.1.1.4'
As As 0.0499 2.0058 'International Tables Vol C Tables 4.2.6.8 and 6.1.1.4'
W W -0.8490 6.8722 'International Tables Vol C Tables 4.2.6.8 and 6.1.1.4'

loop_
_geom_angle_atom_site_label_1
_geom_angle_atom_site_label_2
_geom_angle_atom_site_label_3
_geom_angle
C18B W4 C19A 23.2(5)
C18B W4 C17B 34.8(4)
C19A W4 C17B 47.9(5)
C18B W4 C18A 14.8(5)
C19A W4 C18A 34.65(16)
C17B W4 C18A 21.3(5)
C18B W4 C20A 53.1(5)
C19A W4 C20A 34.50(17)
C17B W4 C20A 55.9(5)
C18A W4 C20A 57.1(3)
C18B W4 C19B 34.5(4)
C19A W4 C19B 11.3(5)
C17B W4 C19B 57.1(6)
C18A W4 C19B 45.7(5)
C20A W4 C19B 28.9(6)
C18B W4 C21B 57.0(6)
C19A W4 C21B 53.9(6)
C17B W4 C21B 34.2(4)
C18A W4 C21B 49.8(5)
C20A W4 C21B 36.0(6)
C19B W4 C21B 56.2(6)
C18B W4 C17A 47.0(6)
C19A W4 C17A 56.8(3)
C17B W4 C17A 12.8(5)
C18A W4 C17A 34.03(16)
C20A W4 C17A 56.3(3)
C19B W4 C17A 64.5(5)
C21B W4 C17A 26.6(5)
C18B W4 C21A 62.5(5)
C19A W4 C21A 56.7(3)
C17B W4 C21A 41.4(5)
C18A W4 C21A 56.4(3)
C20A W4 C21A 33.83(17)
C19B W4 C21A 57.4(6)
C21B W4 C21A 7.2(5)
C17A W4 C21A 33.57(16)
C18B W4 As2 112.1(6)
C19A W4 As2 92.5(2)
C17B W4 As2 138.5(5)
C18A W4 As2 126.3(3)
C20A W4 As2 84.8(2)
C19B W4 As2 82.2(5)
C21B W4 As2 117.1(5)
C17A W4 As2 141.1(2)
C21A W4 As2 111.4(2)
C18B W4 C20B 56.6(6)
C19A W4 C20B 38.9(5)
C17B W4 C20B 56.4(6)
C18A W4 C20B 59.5(5)
C20A W4 C20B 4.7(6)
C19B W4 C20B 33.6(4)
C21B W4 C20B 33.5(4)
C17A W4 C20B 55.5(5)
C21A W4 C20B 30.5(6)
As2 W4 C20B 85.7(5)
C18B W4 As3 88.1(5)
C19A W4 As3 108.1(2)
C17B W4 As3 93.1(5)
C18A W4 As3 85.4(2)
C20A W4 As3 141.2(2)
C19B W4 As3 116.7(5)
C21B W4 As3 125.6(5)
C17A W4 As3 99.0(2)
C21A W4 As3 132.4(2)
As2 W4 As3 114.28(5)
C20B W4 As3 144.5(5)
C7B W2 C8B 35.2(3)
C7B W2 C10A 50.8(4)
C8B W2 C10A 62.7(4)
C7B W2 C11B 34.9(3)
C8B W2 C11B 58.0(4)
C10A W2 C11B 19.7(3)
C7B W2 C9A 61.7(4)
C8B W2 C9A 48.8(4)
C10A W2 C9A 34.6(2)
C11B W2 C9A 48.7(4)
C7B W2 C11A 20.7(3)
C8B W2 C11A 50.5(4)
C10A W2 C11A 34.5(2)
C11B W2 C11A 15.6(3)
C9A W2 C11A 57.2(3)
C7B W2 C9B 57.9(4)
C8B W2 C9B 34.7(3)
C10A W2 C9B 48.4(4)
C11B W2 C9B 57.3(4)
C9A W2 C9B 17.8(3)
C11A W2 C9B 60.8(4)
C7B W2 C8A 47.2(4)
C8B W2 C8A 17.2(3)
C10A W2 C8A 57.2(3)
C11B W2 C8A 59.2(4)
C9A W2 C8A 34.3(2)
C11A W2 C8A 57.0(3)
C9B W2 C8A 18.2(3)
C7B W2 C7A 15.8(3)
C8B W2 C7A 19.9(3)
C10A W2 C7A 57.1(3)
C11B W2 C7A 45.7(3)
C9A W2 C7A 57.0(3)
C11A W2 C7A 34.3(2)
C9B W2 C7A 48.3(4)
C8A W2 C7A 34.2(2)
C7B W2 C10B 57.6(4)
C8B W2 C10B 57.5(4)
C10A W2 C10B 17.0(3)
C11B W2 C10B 34.3(2)
C9A W2 C10B 18.1(3)
C11A W2 C10B 46.5(4)
C9B W2 C10B 34.2(2)
C8A W2 C10B 47.1(4)
C7A W2 C10B 58.7(4)
C7B W2 As1 86.3(3)
C8B W2 As1 83.8(3)
C10A W2 As1 137.1(3)
C11B W2 As1 119.1(3)
C9A W2 As1 131.5(3)
C11A W2 As1 103.5(3)
C9B W2 As1 114.3(3)
C8A W2 As1 97.2(3)
C7A W2 As1 82.1(3)
C10B W2 As1 140.3(3)
C7B W2 As4 138.3(4)
C8B W2 As4 106.4(3)
C10A W2 As4 105.4(3)
C11B W2 As4 124.9(3)
C9A W2 As4 80.2(3)
C11A W2 As4 137.1(3)
C9B W2 As4 80.6(3)
C8A W2 As4 91.7(3)
C7A W2 As4 125.7(3)
C10B W2 As4 91.0(3)
As1 W2 As4 109.46(5)
C1 W1 C2 90.2(6)
C1 W1 C3 91.8(6)
C2 W1 C3 89.5(6)
C1 W1 As2 82.2(4)
C2 W1 As2 164.7(4)
C3 W1 As2 77.5(4)
C1 W1 As1 79.0(4)
C2 W1 As1 80.7(4)
C3 W1 As1 166.5(4)
As2 W1 As1 110.65(5)
C1 W1 As3 169.7(5)
C2 W1 As3 81.4(4)
C3 W1 As3 82.3(4)
As2 W1 As3 104.50(4)
As1 W1 As3 105.24(4)
C1 W1 W2 132.1(5)
C2 W1 W2 87.3(4)
C3 W1 W2 136.0(4)
As2 W1 W2 107.64(4)
As1 W1 W2 53.36(4)
As3 W1 W2 53.84(3)
C1 W1 W4 134.9(4)
C2 W1 W4 134.7(4)
C3 W1 W4 86.1(4)
As2 W1 W4 53.33(3)
As1 W1 W4 107.38(4)
As3 W1 W4 53.37(3)
W2 W1 W4 66.17(2)
C1 W1 W3 87.3(5)
C2 W1 W3 136.9(5)
C3 W1 W3 133.5(4)
As2 W1 W3 56.36(4)
As1 W1 W3 56.62(3)
As3 W1 W3 102.85(3)
W2 W1 W3 63.80(2)
W4 W1 W3 63.38(2)
C5 W3 C6 85.6(7)
C5 W3 C4 86.9(7)
C6 W3 C4 86.3(7)
C5 W3 As2 88.3(4)
C6 W3 As2 164.7(5)
C4 W3 As2 79.4(5)
C5 W3 As1 86.2(4)
C6 W3 As1 83.6(5)
C4 W3 As1 168.2(4)
As2 W3 As1 110.01(5)
C5 W3 As4 166.4(5)
C6 W3 As4 83.2(5)
C4 W3 As4 84.8(6)
As2 W3 As4 100.70(4)
As1 W3 As4 100.01(5)
C5 W3 W1 99.0(5)
C6 W3 W1 138.7(5)
C4 W3 W1 134.7(5)
As2 W3 W1 56.16(3)
As1 W3 W1 56.14(3)
As4 W3 W1 94.47(3)
C5 W3 W4 139.3(5)
C6 W3 W4 134.6(5)
C4 W3 W4 89.0(4)
As2 W3 W4 51.20(3)
As1 W3 W4 102.44(4)
As4 W3 W4 51.39(4)
W1 W3 W4 57.73(2)
C5 W3 W2 136.9(4)
C6 W3 W2 91.8(5)
C4 W3 W2 135.8(6)
As2 W3 W2 102.22(3)
As1 W3 W2 50.88(3)
As4 W3 W2 51.26(3)
W1 W3 W2 57.316(19)
W4 W3 W2 61.887(15)
W2 As1 W1 68.31(4)
W2 As1 W3 73.28(4)
W1 As1 W3 67.24(3)
W4 As3 W2 77.56(4)
W4 As3 W1 67.71(3)
W2 As3 W1 67.18(3)
W4 As4 W2 77.80(4)
W4 As4 W3 72.28(4)
W2 As4 W3 72.59(4)
W4 As2 W1 68.67(4)
W4 As2 W3 73.12(4)
W1 As2 W3 67.48(3)
O1 C1 W1 178.8(15)
O2 C2 W1 178.2(13)
O3 C3 W1 177.5(15)
O4 C4 W3 178(2)
O5 C5 W3 176.9(15)
O6 C6 W3 179.0(18)
C8A C7A C11A 108.0
C8A C7A C12A 126.0
C11A C7A C12A 126.0
C8A C7A W2 72.8(4)
C11A C7A W2 72.2(4)
C12A C7A W2 120.8(4)
C7A C8A C9A 108.0
C7A C8A C13A 126.0
C9A C8A C13A 126.0
C7A C8A W2 73.1(4)
C9A C8A W2 72.0(4)
C13A C8A W2 120.7(4)
C10A C9A C8A 108.0
C10A C9A C14A 126.0
C8A C9A C14A 126.0
C10A C9A W2 72.4(4)
C8A C9A W2 73.6(4)
C14A C9A W2 119.8(4)
C9A C10A C11A 108.0
C9A C10A C15A 126.0
C11A C10A C15A 126.0
C9A C10A W2 73.1(4)
C11A C10A W2 73.4(4)
C15A C10A W2 119.4(4)
C10A C11A C7A 108.0
C10A C11A C16A 126.0
C7A C11A C16A 126.0
C10A C11A W2 72.1(4)
C7A C11A W2 73.6(4)
C16A C11A W2 120.1(4)
C8B C7B C11B 108.0
C8B C7B C12B 126.0
C11B C7B C12B 126.0
C8B C7B W2 72.8(5)
C11B C7B W2 74.1(5)
C12B C7B W2 118.9(5)
C7B C8B C9B 108.0
C7B C8B C13B 126.0
C9B C8B C13B 126.0
C7B C8B W2 72.0(5)
C9B C8B W2 74.5(5)
C13B C8B W2 119.4(5)
C10B C9B C8B 108.0
C10B C9B C14B 126.0
C8B C9B C14B 126.0
C10B C9B W2 73.6(5)
C8B C9B W2 70.8(5)
C14B C9B W2 121.3(5)
C11B C10B C9B 108.0
C11B C10B C15B 126.0
C9B C10B C15B 126.0
C11B C10B W2 71.4(5)
C9B C10B W2 72.2(5)
C15B C10B W2 122.1(5)
C10B C11B C7B 108.0
C10B C11B C16B 126.0
C7B C11B C16B 126.0
C10B C11B W2 74.2(5)
C7B C11B W2 70.9(5)
C16B C11B W2 120.6(5)
C18A C17A C21A 108.0
C18A C17A C22A 126.0
C21A C17A C22A 126.0
C18A C17A W4 70.8(3)
C21A C17A W4 73.6(3)
C22A C17A W4 121.3(3)
C17A C18A C19A 108.0
C17A C18A C23A 126.0
C19A C18A C23A 126.0
C17A C18A W4 75.2(3)
C19A C18A W4 71.7(3)
C23A C18A W4 119.0(3)
C20A C19A C18A 108.0
C20A C19A C24A 126.0
C18A C19A C24A 126.0
C20A C19A W4 74.4(3)
C18A C19A W4 73.6(3)
C24A C19A W4 118.0(3)
C19A C20A C21A 108.0
C19A C20A C25A 126.0
C21A C20A C25A 126.0
C19A C20A W4 71.1(3)
C21A C20A W4 75.0(3)
C25A C20A W4 119.7(3)
C20A C21A C17A 108.0
C20A C21A C26A 126.0
C17A C21A C26A 126.0
C20A C21A W4 71.2(3)
C17A C21A W4 72.8(3)
C26A C21A W4 121.7(3)
C21B C17B C18B 108.0
C21B C17B C22B 126.0
C18B C17B C22B 126.0
C21B C17B W4 75.7(8)
C18B C17B W4 72.0(8)
C22B C17B W4 118.3(8)
C19B C18B C17B 108.0
C19B C18B C23B 126.0
C17B C18B C23B 126.0
C19B C18B W4 75.2(8)
C17B C18B W4 73.2(8)
C23B C18B W4 117.6(8)
C18B C19B C20B 108.0
C18B C19B C24B 126.0
C20B C19B C24B 126.0
C18B C19B W4 70.4(7)
C20B C19B W4 75.2(8)
C24B C19B W4 120.2(7)
C19B C20B C21B 108.0
C19B C20B C25B 126.0
C21B C20B C25B 126.0
C19B C20B W4 71.2(7)
C21B C20B W4 72.2(7)
C25B C20B W4 122.4(7)
C17B C21B C20B 108.0
C17B C21B C26B 126.0
C20B C21B C26B 126.0
C17B C21B W4 70.2(7)
C20B C21B W4 74.4(8)
C26B C21B W4 121.2(7)

loop_
_geom_bond_atom_site_label_1
_geom_bond_atom_site_label_2
_geom_bond_distance
W4 C18B 2.35(2)
W4 C19A 2.359(10)
W4 C17B 2.37(2)
W4 C18A 2.384(9)
W4 C20A 2.401(10)
W4 C19B 2.42(2)
W4 C21B 2.44(2)
W4 C17A 2.440(9)
W4 C21A 2.451(10)
W4 As2 2.4664(13)
W4 C20B 2.47(2)
W4 As3 2.4841(12)
W2 C7B 2.332(14)
W2 C8B 2.343(14)
W2 C10A 2.370(11)
W2 C11B 2.373(14)
W2 C9A 2.379(12)
W2 C11A 2.386(11)
W2 C9B 2.391(15)
W2 C8A 2.400(12)
W2 C7A 2.404(11)
W2 C10B 2.409(14)
W2 As1 2.4622(13)
W2 As4 2.4846(13)
W1 C1 2.025(14)
W1 C2 2.031(14)
W1 C3 2.047(15)
W1 As2 2.6078(14)
W1 As1 2.6117(14)
W1 As3 2.6512(13)
W1 W3 2.9001(9)
W3 C5 1.996(14)
W3 C6 1.998(17)
W3 C4 2.016(16)
W3 As2 2.6139(15)
W3 As1 2.6262(14)
W3 As4 2.6458(15)
C1 O1 1.154(17)
C2 O2 1.140(16)
C3 O3 1.123(18)
C4 O4 1.129(18)
C5 O5 1.159(17)
C6 O6 1.14(2)
C7A C8A 1.411(7)
C7A C11A 1.411(7)
C7A C12A 1.500(7)
C8A C9A 1.411(7)
C8A C13A 1.500(7)
C9A C10A 1.411(7)
C9A C14A 1.500(7)
C10A C11A 1.411(7)
C10A C15A 1.500(7)
C11A C16A 1.500(7)
C7B C8B 1.412(9)
C7B C11B 1.412(9)
C7B C12B 1.501(9)
C8B C9B 1.412(9)
C8B C13B 1.501(9)
C9B C10B 1.412(9)
C9B C14B 1.501(9)
C10B C11B 1.412(9)
C10B C15B 1.501(9)
C11B C16B 1.501(9)
C17A C18A 1.412(6)
C17A C21A 1.412(6)
C17A C22A 1.501(6)
C18A C19A 1.412(6)
C18A C23A 1.501(6)
C19A C20A 1.412(6)
C19A C24A 1.501(6)
C20A C21A 1.412(6)
C20A C25A 1.501(6)
C21A C26A 1.501(6)
C17B C21B 1.414(14)
C17B C18B 1.414(14)
C17B C22B 1.504(15)
C18B C19B 1.414(14)
C18B C23B 1.504(15)
C19B C20B 1.414(14)
C19B C24B 1.504(15)
C20B C21B 1.414(14)
C20B C25B 1.504(15)
C21B C26B 1.504(15)
